data_4302176
loop_
_publ_author_name
'Thomas Cadenbach'
'Christian Gemel'
'Timo Bollermann'
'Roland A. Fischer'

_publ_contact_author_address
;
 'Roland Fischer'
 Lehrstuhl fuer Anorganische Chemie 2
 Organometallics and Materials
 Ruhr-Universitaet Bochum
 Universitaetsstrasse 150
 44780 Bochum (Germany)
;
_publ_contact_author_email roland.fischer@ruhr-uni-bochum.de
_publ_contact_author_fax '0049 234 3214174'
_publ_contact_author_name 'Roland A. Fischer'
_publ_contact_author_phone '0049 234 3224174'
_publ_section_title
;
Syntheses and Crystal Structures of Ruthenium and Rhodium Olefin Complexes
Containing GaCp*
;
_journal_name_full 'Inorganic Chemistry'
_journal_page_first 5021
_journal_page_last 5026
_journal_paper_doi 10.1021/ic802283r
_journal_volume 48
_journal_year 2009
_chemical_formula_moiety 'C50 H51 Ga P2 Ru'
_chemical_formula_sum 'C50 H51 Ga P2 Ru'
_chemical_formula_weight 884.64
_chemical_name_systematic
; 
 ? 
;
_space_group_IT_number 2
_symmetry_cell_setting triclinic
_symmetry_space_group_name_Hall '-P 1'
_symmetry_space_group_name_H-M 'P -1'
_atom_sites_solution_hydrogens geom
_atom_sites_solution_primary direct
_atom_sites_solution_secondary difmap
_audit_creation_method SHELXL-97
_cell_angle_alpha 89.35(2)
_cell_angle_beta 68.43(2)
_cell_angle_gamma 83.562(19)
_cell_formula_units_Z 2
_cell_length_a 11.345(3)
_cell_length_b 13.493(3)
_cell_length_c 14.575(4)
_cell_measurement_reflns_used 200
_cell_measurement_temperature 100(2)
_cell_measurement_theta_max 27.56
_cell_measurement_theta_min 3.04
_cell_volume 2060.7(10)
_computing_cell_refinement
;
CrysAlis RED, Oxford Diffraction Ltd.,
Version 1.170.32 (release 06.06.2003 CrysAlis170 VC++)
(compiled Jun  6 2003,13:53:32)
;
_computing_data_collection
;
CrysAlis CCD, Oxford Diffraction Ltd.,
Version 1.170.32 (release 06.06.2003 CrysAlis170 VC++)
(compiled Jun  6 2003,13:53:32)
;
_computing_data_reduction
;
CrysAlis RED, Oxford Diffraction Ltd.,
Version 1.170.32 (release 06.06.2003 CrysAlis170 VC++)
(compiled Jun  6 2003,13:53:32)
;
_computing_structure_refinement 'SHELXL-97 (Sheldrick, 1997)'
_computing_structure_solution 'SHELXS-97 (Sheldrick, 1990)'
_diffrn_ambient_temperature 100(2)
_diffrn_detector_area_resol_mean 'not measured'
_diffrn_measured_fraction_theta_full 0.987
_diffrn_measured_fraction_theta_max 0.987
_diffrn_measurement_device_type 'not measured'
_diffrn_measurement_method 'not measured'
_diffrn_radiation_monochromator graphite
_diffrn_radiation_source 'fine-focus sealed tube'
_diffrn_radiation_type MoK\a
_diffrn_radiation_wavelength 0.71073
_diffrn_reflns_av_R_equivalents 0.0687
_diffrn_reflns_av_sigmaI/netI 0.1971
_diffrn_reflns_limit_h_max 14
_diffrn_reflns_limit_h_min -14
_diffrn_reflns_limit_k_max 17
_diffrn_reflns_limit_k_min -17
_diffrn_reflns_limit_l_max 18
_diffrn_reflns_limit_l_min -16
_diffrn_reflns_number 20754
_diffrn_reflns_theta_full 27.56
_diffrn_reflns_theta_max 27.56
_diffrn_reflns_theta_min 3.04
_diffrn_standards_decay_% 'not measured'
_diffrn_standards_interval_count 'not measured'
_diffrn_standards_interval_time 'not measured'
_diffrn_standards_number 'not measured'
_exptl_absorpt_coefficient_mu 1.132
_exptl_absorpt_correction_T_max 0.896
_exptl_absorpt_correction_T_min 0.878
_exptl_absorpt_correction_type empirical
_exptl_absorpt_process_details sadabs
_exptl_crystal_colour white
_exptl_crystal_density_diffrn 1.426
_exptl_crystal_density_meas ?
_exptl_crystal_density_method .
_exptl_crystal_description prisms
_exptl_crystal_F_000 912
_exptl_crystal_size_max 0.15
_exptl_crystal_size_mid 0.1
_exptl_crystal_size_min 0.1
_refine_diff_density_max 0.436
_refine_diff_density_min -0.610
_refine_diff_density_rms 0.096
_refine_ls_extinction_method none
_refine_ls_goodness_of_fit_ref 0.751
_refine_ls_hydrogen_treatment mixed
_refine_ls_matrix_type full
_refine_ls_number_parameters 487
_refine_ls_number_reflns 9394
_refine_ls_number_restraints 0
_refine_ls_restrained_S_all 0.751
_refine_ls_R_factor_all 0.1236
_refine_ls_R_factor_gt 0.0448
_refine_ls_shift/su_max 0.001
_refine_ls_shift/su_mean 0.000
_refine_ls_structure_factor_coef Fsqd
_refine_ls_weighting_details 'calc w=1/[\s^2^(Fo^2^)+(0.0000P)^2^+0.0000P] where P=(Fo^2^+2Fc^2^)/3'
_refine_ls_weighting_scheme calc
_refine_ls_wR_factor_gt 0.0528
_refine_ls_wR_factor_ref 0.0690
_reflns_number_gt 5013
_reflns_number_total 9394
_reflns_threshold_expression >2sigma(I)
_cod_data_source_file ic802283r_si_001_1.cif
_cod_data_source_block 1
_cod_depositor_comments
;
The following automatic conversions were performed:
'_symmetry_cell_setting' value 'Triclinic' changed to 'triclinic'
according to '/home/saulius/struct/CIF-dictionaries/cif_core.dic'
dictionary named 'cif_core.dic' version 2.4.1 from 2010-06-29.

Automatic conversion script
Id: cif_fix_enum 1527 2010-12-29 10:47:43Z saulius 
;
_cod_original_cell_volume 2060.7(9)
_cod_database_code 4302176

loop_
_symmetry_equiv_pos_as_xyz
'x, y, z'
'-x, -y, -z'

loop_
_atom_site_label
_atom_site_type_symbol
_atom_site_fract_x
_atom_site_fract_y
_atom_site_fract_z
_atom_site_U_iso_or_equiv
_atom_site_adp_type
_atom_site_occupancy
_atom_site_symmetry_multiplicity
_atom_site_calc_flag
_atom_site_refinement_flags
_atom_site_disorder_assembly
_atom_site_disorder_group
Ru1 Ru 0.56314(3) 0.28348(3) 0.33230(3) 0.01177(10) Uani 1 1 d . . .
Ga1 Ga 0.72357(4) 0.36921(4) 0.21323(4) 0.01656(14) Uani 1 1 d . . .
P1 P 0.62845(10) 0.12438(9) 0.26323(9) 0.0127(3) Uani 1 1 d . . .
P2 P 0.40012(10) 0.33818(9) 0.27905(8) 0.0129(3) Uani 1 1 d . . .
C1 C 0.6794(4) 0.2850(3) 0.4243(3) 0.0159(10) Uani 1 1 d . . .
H1A H 0.6710 0.2313 0.4724 0.019 Uiso 1 1 calc R . .
H1B H 0.7681 0.3007 0.3909 0.019 Uiso 1 1 calc R . .
C2 C 0.5817(4) 0.3678(3) 0.4525(3) 0.0187(11) Uani 1 1 d . . .
H2A H 0.6033 0.4380 0.4439 0.022 Uiso 1 1 calc R . .
C3 C 0.4561(4) 0.3466(3) 0.4784(3) 0.0190(11) Uani 1 1 d . . .
H3A H 0.3839 0.4009 0.4909 0.023 Uiso 1 1 calc R . .
C4 C 0.4373(4) 0.2442(3) 0.4776(3) 0.0204(11) Uani 1 1 d . . .
H4A H 0.3512 0.2296 0.4837 0.024 Uiso 1 1 calc R . .
H4B H 0.4763 0.1991 0.5153 0.024 Uiso 1 1 calc R . .
C5 C 0.9413(4) 0.3820(3) 0.1805(3) 0.0174(11) Uani 1 1 d . . .
C6 C 0.8722(4) 0.4710(3) 0.2318(3) 0.0174(11) Uani 1 1 d . . .
C7 C 0.8088(4) 0.5211(3) 0.1749(3) 0.0167(11) Uani 1 1 d . . .
C8 C 0.8377(4) 0.4634(4) 0.0863(3) 0.0202(12) Uani 1 1 d . . .
C9 C 0.9208(4) 0.3767(4) 0.0897(3) 0.0194(11) Uani 1 1 d . . .
C10 C 1.0284(4) 0.3099(3) 0.2103(4) 0.0261(13) Uani 1 1 d . . .
H10A H 1.1137 0.3319 0.1870 0.039 Uiso 1 1 calc R . .
H10B H 1.0329 0.2438 0.1813 0.039 Uiso 1 1 calc R . .
H10C H 0.9960 0.3065 0.2824 0.039 Uiso 1 1 calc R . .
C11 C 0.8731(4) 0.5087(4) 0.3289(3) 0.0263(12) Uani 1 1 d . . .
H11A H 0.9436 0.5493 0.3162 0.039 Uiso 1 1 calc R . .
H11B H 0.8845 0.4518 0.3685 0.039 Uiso 1 1 calc R . .
H11C H 0.7921 0.5493 0.3649 0.039 Uiso 1 1 calc R . .
C12 C 0.7271(4) 0.6213(3) 0.2027(4) 0.0326(13) Uani 1 1 d . . .
H12A H 0.7812 0.6750 0.1787 0.049 Uiso 1 1 calc R . .
H12B H 0.6850 0.6280 0.2746 0.049 Uiso 1 1 calc R . .
H12C H 0.6624 0.6255 0.1726 0.049 Uiso 1 1 calc R . .
C13 C 0.7984(4) 0.4914(4) 0.0018(3) 0.0276(13) Uani 1 1 d . . .
H13A H 0.8601 0.5320 -0.0433 0.041 Uiso 1 1 calc R . .
H13B H 0.7137 0.5298 0.0264 0.041 Uiso 1 1 calc R . .
H13C H 0.7956 0.4308 -0.0334 0.041 Uiso 1 1 calc R . .
C14 C 0.9842(4) 0.2986(4) 0.0093(3) 0.0299(13) Uani 1 1 d . . .
H14A H 1.0665 0.3180 -0.0345 0.045 Uiso 1 1 calc R . .
H14B H 0.9297 0.2921 -0.0286 0.045 Uiso 1 1 calc R . .
H14C H 0.9980 0.2346 0.0384 0.045 Uiso 1 1 calc R . .
C15 C 0.7430(4) 0.0464(3) 0.3038(3) 0.0142(10) Uani 1 1 d . . .
C16 C 0.8535(4) 0.0875(3) 0.2986(3) 0.0193(11) Uani 1 1 d . . .
H16A H 0.8615 0.1553 0.2817 0.023 Uiso 1 1 calc R . .
C17 C 0.9500(4) 0.0318(4) 0.3175(3) 0.0239(12) Uani 1 1 d . . .
H17A H 1.0236 0.0615 0.3140 0.029 Uiso 1 1 calc R . .
C18 C 0.9417(4) -0.0665(4) 0.3414(3) 0.0226(12) Uani 1 1 d . . .
H18A H 1.0099 -0.1052 0.3528 0.027 Uiso 1 1 calc R . .
C19 C 0.8349(4) -0.1084(4) 0.3486(3) 0.0250(13) Uani 1 1 d . . .
H19A H 0.8273 -0.1756 0.3677 0.030 Uiso 1 1 calc R . .
C20 C 0.7381(4) -0.0537(3) 0.3284(3) 0.0206(11) Uani 1 1 d . . .
H20A H 0.6659 -0.0849 0.3312 0.025 Uiso 1 1 calc R . .
C21 C 0.5015(4) 0.0415(3) 0.2905(3) 0.0149(11) Uani 1 1 d . . .
C22 C 0.4339(4) 0.0213(3) 0.3898(3) 0.0159(11) Uani 1 1 d . . .
H22A H 0.4589 0.0459 0.4400 0.019 Uiso 1 1 calc R . .
C23 C 0.3326(4) -0.0335(3) 0.4151(4) 0.0190(11) Uani 1 1 d . . .
H23A H 0.2895 -0.0483 0.4823 0.023 Uiso 1 1 calc R . .
C24 C 0.2938(4) -0.0667(3) 0.3448(4) 0.0241(13) Uani 1 1 d . . .
H24A H 0.2215 -0.1025 0.3633 0.029 Uiso 1 1 calc R . .
C25 C 0.3587(4) -0.0486(3) 0.2456(4) 0.0222(12) Uani 1 1 d . . .
H25A H 0.3319 -0.0732 0.1965 0.027 Uiso 1 1 calc R . .
C26 C 0.4627(4) 0.0055(3) 0.2189(3) 0.0181(11) Uani 1 1 d . . .
H26A H 0.5073 0.0178 0.1514 0.022 Uiso 1 1 calc R . .
C27 C 0.7135(4) 0.0985(3) 0.1289(3) 0.0142(10) Uani 1 1 d . . .
C28 C 0.7038(4) 0.1702(3) 0.0632(3) 0.0178(11) Uani 1 1 d . . .
H28A H 0.6540 0.2324 0.0878 0.021 Uiso 1 1 calc R . .
C29 C 0.7650(4) 0.1541(4) -0.0381(3) 0.0237(12) Uani 1 1 d . . .
H29A H 0.7566 0.2047 -0.0819 0.028 Uiso 1 1 calc R . .
C30 C 0.8372(4) 0.0654(4) -0.0744(3) 0.0286(13) Uani 1 1 d . . .
H30A H 0.8799 0.0542 -0.1436 0.034 Uiso 1 1 calc R . .
C31 C 0.8481(4) -0.0078(4) -0.0105(4) 0.0304(13) Uani 1 1 d . . .
H31A H 0.8978 -0.0699 -0.0356 0.036 Uiso 1 1 calc R . .
C32 C 0.7867(4) 0.0089(4) 0.0901(3) 0.0269(12) Uani 1 1 d . . .
H32A H 0.7948 -0.0421 0.1335 0.032 Uiso 1 1 calc R . .
C33 C 0.3560(4) 0.4742(3) 0.2746(3) 0.0137(10) Uani 1 1 d . . .
C34 C 0.2618(4) 0.5095(3) 0.2386(3) 0.0157(10) Uani 1 1 d . . .
H34A H 0.2235 0.4637 0.2126 0.019 Uiso 1 1 calc R . .
C35 C 0.2238(4) 0.6097(3) 0.2401(3) 0.0193(11) Uani 1 1 d . . .
H35A H 0.1586 0.6324 0.2160 0.023 Uiso 1 1 calc R . .
C36 C 0.2787(4) 0.6780(3) 0.2760(3) 0.0170(11) Uani 1 1 d . . .
H36A H 0.2529 0.7474 0.2754 0.020 Uiso 1 1 calc R . .
C37 C 0.3711(4) 0.6451(3) 0.3128(3) 0.0230(12) Uani 1 1 d . . .
H37A H 0.4086 0.6917 0.3388 0.028 Uiso 1 1 calc R . .
C38 C 0.4095(4) 0.5439(3) 0.3120(3) 0.0173(11) Uani 1 1 d . . .
H38A H 0.4736 0.5217 0.3374 0.021 Uiso 1 1 calc R . .
C39 C 0.2411(4) 0.3072(3) 0.3618(3) 0.0127(10) Uani 1 1 d . . .
C40 C 0.2154(4) 0.2079(3) 0.3708(3) 0.0163(11) Uani 1 1 d . . .
H40A H 0.2786 0.1568 0.3327 0.020 Uiso 1 1 calc R . .
C41 C 0.0977(4) 0.1832(3) 0.4355(3) 0.0159(11) Uani 1 1 d . . .
H41A H 0.0803 0.1157 0.4398 0.019 Uiso 1 1 calc R . .
C42 C 0.0079(4) 0.2555(4) 0.4924(3) 0.0204(11) Uani 1 1 d . . .
H42A H -0.0732 0.2384 0.5342 0.024 Uiso 1 1 calc R . .
C43 C 0.0336(4) 0.3535(3) 0.4898(3) 0.0203(11) Uani 1 1 d . . .
H43A H -0.0275 0.4033 0.5321 0.024 Uiso 1 1 calc R . .
C44 C 0.1513(4) 0.3783(3) 0.4239(3) 0.0152(11) Uani 1 1 d . . .
H44A H 0.1695 0.4455 0.4221 0.018 Uiso 1 1 calc R . .
C45 C 0.4091(4) 0.3060(3) 0.1535(3) 0.0121(10) Uani 1 1 d . . .
C46 C 0.3629(4) 0.2235(3) 0.1281(3) 0.0162(11) Uani 1 1 d . . .
H46A H 0.3143 0.1836 0.1791 0.019 Uiso 1 1 calc R . .
C47 C 0.3854(4) 0.1976(3) 0.0312(3) 0.0204(11) Uani 1 1 d . . .
H47A H 0.3536 0.1400 0.0165 0.024 Uiso 1 1 calc R . .
C48 C 0.4540(4) 0.2555(4) -0.0447(3) 0.0239(12) Uani 1 1 d . . .
H48A H 0.4696 0.2382 -0.1114 0.029 Uiso 1 1 calc R . .
C49 C 0.4996(4) 0.3390(3) -0.0213(3) 0.0205(11) Uani 1 1 d . . .
H49A H 0.5459 0.3796 -0.0727 0.025 Uiso 1 1 calc R . .
C50 C 0.4791(4) 0.3639(3) 0.0744(3) 0.0192(11) Uani 1 1 d . . .
H50A H 0.5123 0.4210 0.0883 0.023 Uiso 1 1 calc R . .

loop_
_atom_site_aniso_label
_atom_site_aniso_U_11
_atom_site_aniso_U_22
_atom_site_aniso_U_33
_atom_site_aniso_U_23
_atom_site_aniso_U_13
_atom_site_aniso_U_12
Ru1 0.0117(2) 0.0122(2) 0.0114(2) -0.00073(17) -0.00393(17) -0.00226(16)
Ga1 0.0138(3) 0.0177(3) 0.0173(3) 0.0032(3) -0.0040(3) -0.0047(2)
P1 0.0125(6) 0.0137(7) 0.0121(7) 0.0011(5) -0.0043(5) -0.0029(5)
P2 0.0131(6) 0.0121(6) 0.0125(7) -0.0013(5) -0.0032(5) -0.0031(5)
C1 0.016(2) 0.017(3) 0.014(2) 0.004(2) -0.005(2) -0.002(2)
C2 0.028(3) 0.015(3) 0.014(3) -0.002(2) -0.008(2) -0.007(2)
C3 0.019(3) 0.022(3) 0.015(3) -0.004(2) -0.004(2) -0.002(2)
C4 0.018(3) 0.028(3) 0.012(3) 0.001(2) 0.000(2) -0.008(2)
C5 0.009(2) 0.021(3) 0.021(3) 0.005(2) -0.003(2) -0.007(2)
C6 0.017(2) 0.017(3) 0.017(3) 0.002(2) -0.004(2) -0.009(2)
C7 0.011(2) 0.016(3) 0.022(3) 0.005(2) -0.005(2) -0.005(2)
C8 0.019(3) 0.023(3) 0.018(3) 0.011(2) -0.004(2) -0.010(2)
C9 0.012(2) 0.025(3) 0.018(3) 0.003(2) 0.001(2) -0.015(2)
C10 0.014(2) 0.021(3) 0.044(3) 0.014(3) -0.011(2) -0.006(2)
C11 0.027(3) 0.032(3) 0.025(3) 0.003(2) -0.014(2) -0.010(2)
C12 0.029(3) 0.022(3) 0.049(4) 0.005(3) -0.015(3) -0.007(2)
C13 0.027(3) 0.038(3) 0.019(3) 0.008(3) -0.009(2) -0.010(2)
C14 0.020(3) 0.038(3) 0.026(3) -0.006(3) -0.001(2) -0.008(2)
C15 0.016(2) 0.017(3) 0.010(2) 0.000(2) -0.005(2) -0.004(2)
C16 0.014(2) 0.022(3) 0.020(3) -0.003(2) -0.004(2) -0.001(2)
C17 0.016(3) 0.042(3) 0.015(3) -0.006(2) -0.007(2) -0.001(2)
C18 0.012(2) 0.035(3) 0.018(3) 0.009(2) -0.004(2) 0.004(2)
C19 0.021(3) 0.030(3) 0.022(3) 0.010(3) -0.004(2) -0.004(2)
C20 0.019(3) 0.023(3) 0.019(3) 0.000(2) -0.006(2) -0.001(2)
C21 0.016(2) 0.007(2) 0.023(3) 0.000(2) -0.011(2) 0.0035(19)
C22 0.015(2) 0.012(3) 0.019(3) -0.001(2) -0.005(2) 0.001(2)
C23 0.021(3) 0.011(3) 0.021(3) 0.001(2) -0.003(2) -0.002(2)
C24 0.017(3) 0.017(3) 0.041(4) 0.003(3) -0.010(3) -0.008(2)
C25 0.022(3) 0.017(3) 0.031(3) -0.006(2) -0.013(2) -0.003(2)
C26 0.020(3) 0.018(3) 0.015(3) -0.004(2) -0.005(2) -0.001(2)
C27 0.014(2) 0.015(3) 0.014(3) -0.002(2) -0.005(2) -0.003(2)
C28 0.015(2) 0.018(3) 0.019(3) -0.006(2) -0.005(2) 0.001(2)
C29 0.023(3) 0.028(3) 0.022(3) 0.001(2) -0.011(2) 0.001(2)
C30 0.023(3) 0.048(4) 0.012(3) -0.011(3) -0.003(2) -0.004(3)
C31 0.032(3) 0.031(3) 0.020(3) -0.012(3) -0.003(3) 0.010(3)
C32 0.035(3) 0.021(3) 0.023(3) 0.000(2) -0.011(3) 0.004(2)
C33 0.013(2) 0.012(2) 0.011(2) 0.004(2) 0.003(2) -0.007(2)
C34 0.016(2) 0.015(3) 0.015(3) 0.002(2) -0.004(2) -0.005(2)
C35 0.016(2) 0.019(3) 0.020(3) 0.003(2) -0.004(2) 0.001(2)
C36 0.021(3) 0.008(2) 0.011(3) -0.001(2) 0.006(2) 0.002(2)
C37 0.034(3) 0.020(3) 0.014(3) 0.002(2) -0.004(2) -0.013(2)
C38 0.016(2) 0.017(3) 0.014(3) 0.001(2) 0.001(2) -0.002(2)
C39 0.009(2) 0.016(3) 0.012(3) 0.001(2) -0.003(2) -0.0015(19)
C40 0.020(3) 0.010(2) 0.018(3) -0.001(2) -0.006(2) 0.000(2)
C41 0.014(2) 0.013(3) 0.021(3) 0.001(2) -0.004(2) -0.007(2)
C42 0.013(2) 0.032(3) 0.016(3) 0.006(2) -0.003(2) -0.009(2)
C43 0.018(3) 0.015(3) 0.019(3) 0.001(2) 0.002(2) 0.004(2)
C44 0.013(2) 0.017(3) 0.013(3) 0.003(2) -0.001(2) -0.002(2)
C45 0.009(2) 0.015(2) 0.014(2) -0.001(2) -0.007(2) 0.0042(19)
C46 0.015(2) 0.019(3) 0.015(3) 0.002(2) -0.005(2) -0.007(2)
C47 0.020(3) 0.022(3) 0.023(3) -0.002(2) -0.012(2) -0.003(2)
C48 0.025(3) 0.033(3) 0.015(3) -0.004(2) -0.012(2) 0.007(2)
C49 0.022(3) 0.022(3) 0.011(3) 0.007(2) -0.001(2) 0.002(2)
C50 0.020(3) 0.013(3) 0.025(3) 0.004(2) -0.009(2) -0.002(2)

loop_
_atom_type_symbol
_atom_type_description
_atom_type_scat_dispersion_real
_atom_type_scat_dispersion_imag
_atom_type_scat_source
C C 0.0033 0.0016 'International Tables Vol C Tables 4.2.6.8 and 6.1.1.4'
H H 0.0000 0.0000 'International Tables Vol C Tables 4.2.6.8 and 6.1.1.4'
Ga Ga 0.2307 1.6083 'International Tables Vol C Tables 4.2.6.8 and 6.1.1.4'
P P 0.1023 0.0942 'International Tables Vol C Tables 4.2.6.8 and 6.1.1.4'
Ru Ru -1.2594 0.8363 'International Tables Vol C Tables 4.2.6.8 and 6.1.1.4'

loop_
_geom_angle_atom_site_label_1
_geom_angle_atom_site_label_2
_geom_angle_atom_site_label_3
_geom_angle
_geom_angle_site_symmetry_1
_geom_angle_site_symmetry_3
_geom_angle_publ_flag
C3 Ru1 C4 38.38(15) . . ?
C3 Ru1 C2 37.51(14) . . ?
C4 Ru1 C2 66.80(15) . . ?
C3 Ru1 C1 67.15(16) . . ?
C4 Ru1 C1 75.73(16) . . ?
C2 Ru1 C1 38.03(15) . . ?
C3 Ru1 P2 91.68(13) . . ?
C4 Ru1 P2 94.71(13) . . ?
C2 Ru1 P2 118.15(13) . . ?
C1 Ru1 P2 156.17(12) . . ?
C3 Ru1 P1 135.47(12) . . ?
C4 Ru1 P1 97.94(12) . . ?
C2 Ru1 P1 136.61(13) . . ?
C1 Ru1 P1 100.07(12) . . ?
P2 Ru1 P1 102.88(5) . . ?
C3 Ru1 Ga1 121.37(11) . . ?
C4 Ru1 Ga1 157.27(11) . . ?
C2 Ru1 Ga1 90.47(11) . . ?
C1 Ru1 Ga1 86.27(10) . . ?
P2 Ru1 Ga1 96.42(4) . . ?
P1 Ru1 Ga1 98.80(4) . . ?
C8 Ga1 C9 36.18(16) . . ?
C8 Ga1 C7 35.86(15) . . ?
C9 Ga1 C7 59.30(16) . . ?
C8 Ga1 C5 59.46(16) . . ?
C9 Ga1 C5 35.59(15) . . ?
C7 Ga1 C5 58.30(15) . . ?
C8 Ga1 C6 58.88(16) . . ?
C9 Ga1 C6 58.59(15) . . ?
C7 Ga1 C6 34.67(14) . . ?
C5 Ga1 C6 34.64(14) . . ?
C8 Ga1 Ru1 166.12(12) . . ?
C9 Ga1 Ru1 153.49(12) . . ?
C7 Ga1 Ru1 145.08(11) . . ?
C5 Ga1 Ru1 134.42(11) . . ?
C6 Ga1 Ru1 131.24(11) . . ?
C15 P1 C21 99.97(19) . . ?
C15 P1 C27 96.8(2) . . ?
C21 P1 C27 100.8(2) . . ?
C15 P1 Ru1 116.64(14) . . ?
C21 P1 Ru1 115.45(15) . . ?
C27 P1 Ru1 123.11(15) . . ?
C45 P2 C33 96.5(2) . . ?
C45 P2 C39 104.58(19) . . ?
C33 P2 C39 97.40(19) . . ?
C45 P2 Ru1 121.31(14) . . ?
C33 P2 Ru1 119.11(14) . . ?
C39 P2 Ru1 114.02(14) . . ?
C2 C1 Ru1 70.4(2) . . ?
C2 C1 H1A 116.6 . . ?
Ru1 C1 H1A 116.6 . . ?
C2 C1 H1B 116.6 . . ?
Ru1 C1 H1B 116.6 . . ?
H1A C1 H1B 113.6 . . ?
C3 C2 C1 117.0(4) . . ?
C3 C2 Ru1 70.0(2) . . ?
C1 C2 Ru1 71.6(2) . . ?
C3 C2 H2A 121.2 . . ?
C1 C2 H2A 121.2 . . ?
Ru1 C2 H2A 121.2 . . ?
C2 C3 C4 116.7(4) . . ?
C2 C3 Ru1 72.5(2) . . ?
C4 C3 Ru1 71.5(2) . . ?
C2 C3 H3A 121.5 . . ?
C4 C3 H3A 121.5 . . ?
Ru1 C3 H3A 121.5 . . ?
C3 C4 Ru1 70.1(2) . . ?
C3 C4 H4A 116.6 . . ?
Ru1 C4 H4A 116.6 . . ?
C3 C4 H4B 116.6 . . ?
Ru1 C4 H4B 116.6 . . ?
H4A C4 H4B 113.6 . . ?
C6 C5 C9 107.8(4) . . ?
C6 C5 C10 126.8(5) . . ?
C9 C5 C10 125.2(5) . . ?
C6 C5 Ga1 73.3(2) . . ?
C9 C5 Ga1 70.2(2) . . ?
C10 C5 Ga1 125.7(3) . . ?
C7 C6 C5 108.7(4) . . ?
C7 C6 C11 125.9(4) . . ?
C5 C6 C11 125.3(5) . . ?
C7 C6 Ga1 71.0(2) . . ?
C5 C6 Ga1 72.1(2) . . ?
C11 C6 Ga1 125.7(3) . . ?
C6 C7 C8 108.5(4) . . ?
C6 C7 C12 125.2(4) . . ?
C8 C7 C12 126.3(4) . . ?
C6 C7 Ga1 74.3(2) . . ?
C8 C7 Ga1 70.5(2) . . ?
C12 C7 Ga1 122.7(3) . . ?
C7 C8 C9 107.2(4) . . ?
C7 C8 C13 126.8(4) . . ?
C9 C8 C13 125.8(5) . . ?
C7 C8 Ga1 73.7(2) . . ?
C9 C8 Ga1 72.5(2) . . ?
C13 C8 Ga1 123.1(3) . . ?
C5 C9 C8 107.8(4) . . ?
C5 C9 C14 125.6(5) . . ?
C8 C9 C14 126.3(5) . . ?
C5 C9 Ga1 74.2(2) . . ?
C8 C9 Ga1 71.3(2) . . ?
C14 C9 Ga1 124.0(3) . . ?
C5 C10 H10A 109.5 . . ?
C5 C10 H10B 109.5 . . ?
H10A C10 H10B 109.5 . . ?
C5 C10 H10C 109.5 . . ?
H10A C10 H10C 109.5 . . ?
H10B C10 H10C 109.5 . . ?
C6 C11 H11A 109.5 . . ?
C6 C11 H11B 109.5 . . ?
H11A C11 H11B 109.5 . . ?
C6 C11 H11C 109.5 . . ?
H11A C11 H11C 109.5 . . ?
H11B C11 H11C 109.5 . . ?
C7 C12 H12A 109.5 . . ?
C7 C12 H12B 109.5 . . ?
H12A C12 H12B 109.5 . . ?
C7 C12 H12C 109.5 . . ?
H12A C12 H12C 109.5 . . ?
H12B C12 H12C 109.5 . . ?
C8 C13 H13A 109.5 . . ?
C8 C13 H13B 109.5 . . ?
H13A C13 H13B 109.5 . . ?
C8 C13 H13C 109.5 . . ?
H13A C13 H13C 109.5 . . ?
H13B C13 H13C 109.5 . . ?
C9 C14 H14A 109.5 . . ?
C9 C14 H14B 109.5 . . ?
H14A C14 H14B 109.5 . . ?
C9 C14 H14C 109.5 . . ?
H14A C14 H14C 109.5 . . ?
H14B C14 H14C 109.5 . . ?
C20 C15 C16 116.3(4) . . ?
C20 C15 P1 126.1(3) . . ?
C16 C15 P1 117.1(3) . . ?
C17 C16 C15 121.3(4) . . ?
C17 C16 H16A 119.4 . . ?
C15 C16 H16A 119.4 . . ?
C16 C17 C18 120.6(4) . . ?
C16 C17 H17A 119.7 . . ?
C18 C17 H17A 119.7 . . ?
C19 C18 C17 119.6(5) . . ?
C19 C18 H18A 120.2 . . ?
C17 C18 H18A 120.2 . . ?
C18 C19 C20 120.2(5) . . ?
C18 C19 H19A 119.9 . . ?
C20 C19 H19A 119.9 . . ?
C19 C20 C15 121.8(4) . . ?
C19 C20 H20A 119.1 . . ?
C15 C20 H20A 119.1 . . ?
C26 C21 C22 118.5(4) . . ?
C26 C21 P1 123.1(3) . . ?
C22 C21 P1 118.2(3) . . ?
C23 C22 C21 120.8(4) . . ?
C23 C22 H22A 119.6 . . ?
C21 C22 H22A 119.6 . . ?
C24 C23 C22 120.3(4) . . ?
C24 C23 H23A 119.9 . . ?
C22 C23 H23A 119.9 . . ?
C23 C24 C25 120.6(4) . . ?
C23 C24 H24A 119.7 . . ?
C25 C24 H24A 119.7 . . ?
C26 C25 C24 119.7(4) . . ?
C26 C25 H25A 120.2 . . ?
C24 C25 H25A 120.2 . . ?
C21 C26 C25 120.2(4) . . ?
C21 C26 H26A 119.9 . . ?
C25 C26 H26A 119.9 . . ?
C28 C27 C32 117.4(4) . . ?
C28 C27 P1 119.6(3) . . ?
C32 C27 P1 123.0(4) . . ?
C27 C28 C29 121.8(4) . . ?
C27 C28 H28A 119.1 . . ?
C29 C28 H28A 119.1 . . ?
C30 C29 C28 119.7(5) . . ?
C30 C29 H29A 120.2 . . ?
C28 C29 H29A 120.2 . . ?
C29 C30 C31 119.9(5) . . ?
C29 C30 H30A 120.1 . . ?
C31 C30 H30A 120.1 . . ?
C30 C31 C32 120.0(5) . . ?
C30 C31 H31A 120.0 . . ?
C32 C31 H31A 120.0 . . ?
C31 C32 C27 121.4(5) . . ?
C31 C32 H32A 119.3 . . ?
C27 C32 H32A 119.3 . . ?
C38 C33 C34 117.7(4) . . ?
C38 C33 P2 121.7(4) . . ?
C34 C33 P2 120.4(3) . . ?
C35 C34 C33 120.7(4) . . ?
C35 C34 H34A 119.6 . . ?
C33 C34 H34A 119.6 . . ?
C34 C35 C36 121.0(4) . . ?
C34 C35 H35A 119.5 . . ?
C36 C35 H35A 119.5 . . ?
C35 C36 C37 119.5(4) . . ?
C35 C36 H36A 120.2 . . ?
C37 C36 H36A 120.2 . . ?
C36 C37 C38 119.8(4) . . ?
C36 C37 H37A 120.1 . . ?
C38 C37 H37A 120.1 . . ?
C37 C38 C33 121.2(5) . . ?
C37 C38 H38A 119.4 . . ?
C33 C38 H38A 119.4 . . ?
C44 C39 C40 118.0(4) . . ?
C44 C39 P2 121.6(3) . . ?
C40 C39 P2 119.9(3) . . ?
C41 C40 C39 120.5(4) . . ?
C41 C40 H40A 119.8 . . ?
C39 C40 H40A 119.8 . . ?
C42 C41 C40 120.3(4) . . ?
C42 C41 H41A 119.9 . . ?
C40 C41 H41A 119.9 . . ?
C41 C42 C43 120.5(4) . . ?
C41 C42 H42A 119.7 . . ?
C43 C42 H42A 119.7 . . ?
C42 C43 C44 119.0(4) . . ?
C42 C43 H43A 120.5 . . ?
C44 C43 H43A 120.5 . . ?
C39 C44 C43 121.4(4) . . ?
C39 C44 H44A 119.3 . . ?
C43 C44 H44A 119.3 . . ?
C46 C45 C50 116.5(4) . . ?
C46 C45 P2 125.3(3) . . ?
C50 C45 P2 118.0(3) . . ?
C47 C46 C45 122.2(4) . . ?
C47 C46 H46A 118.9 . . ?
C45 C46 H46A 118.9 . . ?
C46 C47 C48 120.2(4) . . ?
C46 C47 H47A 119.9 . . ?
C48 C47 H47A 119.9 . . ?
C47 C48 C49 118.8(4) . . ?
C47 C48 H48A 120.6 . . ?
C49 C48 H48A 120.6 . . ?
C50 C49 C48 121.1(4) . . ?
C50 C49 H49A 119.5 . . ?
C48 C49 H49A 119.5 . . ?
C49 C50 C45 121.3(4) . . ?
C49 C50 H50A 119.4 . . ?
C45 C50 H50A 119.4 . . ?

loop_
_geom_bond_atom_site_label_1
_geom_bond_atom_site_label_2
_geom_bond_distance
_geom_bond_site_symmetry_2
_geom_bond_publ_flag
Ru1 C3 2.154(4) . ?
Ru1 C4 2.174(4) . ?
Ru1 C2 2.185(4) . ?
Ru1 C1 2.202(4) . ?
Ru1 P2 2.3030(14) . ?
Ru1 P1 2.3053(14) . ?
Ru1 Ga1 2.4013(9) . ?
Ga1 C8 2.296(4) . ?
Ga1 C9 2.311(4) . ?
Ga1 C7 2.338(4) . ?
Ga1 C5 2.364(4) . ?
Ga1 C6 2.380(4) . ?
P1 C15 1.841(5) . ?
P1 C21 1.847(4) . ?
P1 C27 1.854(4) . ?
P2 C45 1.849(4) . ?
P2 C33 1.854(4) . ?
P2 C39 1.855(4) . ?
C1 C2 1.430(6) . ?
C1 H1A 0.9900 . ?
C1 H1B 0.9900 . ?
C2 C3 1.396(5) . ?
C2 H2A 1.0000 . ?
C3 C4 1.423(5) . ?
C3 H3A 1.0000 . ?
C4 H4A 0.9900 . ?
C4 H4B 0.9900 . ?
C5 C6 1.412(6) . ?
C5 C9 1.430(6) . ?
C5 C10 1.483(6) . ?
C6 C7 1.406(6) . ?
C6 C11 1.514(6) . ?
C7 C8 1.427(6) . ?
C7 C12 1.519(6) . ?
C8 C9 1.431(6) . ?
C8 C13 1.487(6) . ?
C9 C14 1.496(6) . ?
C10 H10A 0.9800 . ?
C10 H10B 0.9800 . ?
C10 H10C 0.9800 . ?
C11 H11A 0.9800 . ?
C11 H11B 0.9800 . ?
C11 H11C 0.9800 . ?
C12 H12A 0.9800 . ?
C12 H12B 0.9800 . ?
C12 H12C 0.9800 . ?
C13 H13A 0.9800 . ?
C13 H13B 0.9800 . ?
C13 H13C 0.9800 . ?
C14 H14A 0.9800 . ?
C14 H14B 0.9800 . ?
C14 H14C 0.9800 . ?
C15 C20 1.395(6) . ?
C15 C16 1.404(5) . ?
C16 C17 1.368(6) . ?
C16 H16A 0.9500 . ?
C17 C18 1.373(6) . ?
C17 H17A 0.9500 . ?
C18 C19 1.362(5) . ?
C18 H18A 0.9500 . ?
C19 C20 1.374(6) . ?
C19 H19A 0.9500 . ?
C20 H20A 0.9500 . ?
C21 C26 1.385(6) . ?
C21 C22 1.407(6) . ?
C22 C23 1.370(5) . ?
C22 H22A 0.9500 . ?
C23 C24 1.353(6) . ?
C23 H23A 0.9500 . ?
C24 C25 1.394(6) . ?
C24 H24A 0.9500 . ?
C25 C26 1.387(5) . ?
C25 H25A 0.9500 . ?
C26 H26A 0.9500 . ?
C27 C28 1.378(6) . ?
C27 C32 1.384(6) . ?
C28 C29 1.389(6) . ?
C28 H28A 0.9500 . ?
C29 C30 1.364(6) . ?
C29 H29A 0.9500 . ?
C30 C31 1.376(6) . ?
C30 H30A 0.9500 . ?
C31 C32 1.381(6) . ?
C31 H31A 0.9500 . ?
C32 H32A 0.9500 . ?
C33 C38 1.390(5) . ?
C33 C34 1.393(6) . ?
C34 C35 1.370(6) . ?
C34 H34A 0.9500 . ?
C35 C36 1.374(5) . ?
C35 H35A 0.9500 . ?
C36 C37 1.374(6) . ?
C36 H36A 0.9500 . ?
C37 C38 1.385(6) . ?
C37 H37A 0.9500 . ?
C38 H38A 0.9500 . ?
C39 C44 1.378(6) . ?
C39 C40 1.398(5) . ?
C40 C41 1.396(5) . ?
C40 H40A 0.9500 . ?
C41 C42 1.361(6) . ?
C41 H41A 0.9500 . ?
C42 C43 1.383(6) . ?
C42 H42A 0.9500 . ?
C43 C44 1.403(5) . ?
C43 H43A 0.9500 . ?
C44 H44A 0.9500 . ?
C45 C46 1.389(5) . ?
C45 C50 1.420(5) . ?
C46 C47 1.382(6) . ?
C46 H46A 0.9500 . ?
C47 C48 1.386(5) . ?
C47 H47A 0.9500 . ?
C48 C49 1.387(6) . ?
C48 H48A 0.9500 . ?
C49 C50 1.367(6) . ?
C49 H49A 0.9500 . ?
C50 H50A 0.9500 . ?
